data_7249613
loop_
_publ_author_name
'Shen, Yue'
'Jin, Jiu-Zeng'
'Yang, Zhen-Yu'
'Zhao, Jie'
'Liu, Bin-Qiu'
'Zhang, Ju-Wen'

_publ_section_title
;
 Syntheses and properties of two pH-directed types of cobalt--lanthanoid
 heterometallic complexes constructed from 2,5-dichlorobenzoate and
 1,10-phenanthroline
;
_journal_issue 48
_journal_name_full CrystEngComm
_journal_page_first 6873
_journal_page_last 6882
_journal_paper_doi 10.1039/D4CE00886C
_journal_volume 26
_journal_year 2024
_chemical_formula_moiety 'C94 H46 Cl20 Co2 N4 Nd2 O20'
_chemical_formula_sum 'C94 H46 Cl20 Co2 N4 Nd2 O20'
_chemical_formula_weight 2666.69
_space_group_crystal_system triclinic
_space_group_IT_number 2
_space_group_name_Hall '-P 1'
_space_group_name_H-M_alt 'P -1'
_atom_sites_solution_hydrogens geom
_atom_sites_solution_primary dual
_audit_creation_date 2022-01-27
_audit_creation_method
;
Olex2 1.3-alpha
(compiled 2020.11.12 svn.r5f609507 for OlexSys, GUI svn.r6403)
;
_audit_update_record
;
2022-07-08 deposited with the CCDC.	2024-11-14 downloaded from the CCDC.
;
_cell_angle_alpha 113.7160(10)
_cell_angle_beta 105.2460(10)
_cell_angle_gamma 105.3590(10)
_cell_formula_units_Z 1
_cell_length_a 14.2163(5)
_cell_length_b 14.8478(6)
_cell_length_c 14.9555(6)
_cell_measurement_reflns_used 9989
_cell_measurement_temperature 296.15
_cell_measurement_theta_max 28.27
_cell_measurement_theta_min 2.51
_cell_volume 2531.17(18)
_computing_cell_refinement 'SAINT V8.40B (?, 2016)'
_computing_data_reduction 'SAINT V8.40B (?, 2016)'
_computing_molecular_graphics 'Olex2 1.3-alpha (Dolomanov et al., 2009)'
_computing_publication_material 'Olex2 1.3-alpha (Dolomanov et al., 2009)'
_computing_structure_refinement 'SHELXL 2018/3 (Sheldrick, 2015)'
_computing_structure_solution 'SHELXT 2014/5 (Sheldrick, 2014)'
_diffrn_ambient_temperature 296.15
_diffrn_measured_fraction_theta_full 0.884
_diffrn_measured_fraction_theta_max 0.908
_diffrn_measurement_device_type 'Bruker APEX-II CCD'
_diffrn_measurement_method '\f and \w scans'
_diffrn_radiation_monochromator graphite
_diffrn_radiation_type MoK\a
_diffrn_radiation_wavelength 0.71073
_diffrn_reflns_av_R_equivalents 0.0533
_diffrn_reflns_av_unetI/netI 0.0782
_diffrn_reflns_Laue_measured_fraction_full 0.884
_diffrn_reflns_Laue_measured_fraction_max 0.908
_diffrn_reflns_limit_h_max 18
_diffrn_reflns_limit_h_min -18
_diffrn_reflns_limit_k_max 17
_diffrn_reflns_limit_k_min -19
_diffrn_reflns_limit_l_max 19
_diffrn_reflns_limit_l_min -17
_diffrn_reflns_number 22279
_diffrn_reflns_point_group_measured_fraction_full 0.884
_diffrn_reflns_point_group_measured_fraction_max 0.908
_diffrn_reflns_theta_full 25.242
_diffrn_reflns_theta_max 28.269
_diffrn_reflns_theta_min 2.513
_diffrn_source_current 1.4
_diffrn_source_power 0.07
_diffrn_source_voltage 50.0
_diffrn_standards_number 0
_exptl_absorpt_coefficient_mu 1.929
_exptl_absorpt_correction_type none
_exptl_crystal_colour colourless
_exptl_crystal_colour_primary colourless
_exptl_crystal_density_diffrn 1.749
_exptl_crystal_description block
_exptl_crystal_F_000 1312
_refine_diff_density_max 2.475
_refine_diff_density_min -2.846
_refine_diff_density_rms 0.126
_refine_ls_extinction_method none
_refine_ls_goodness_of_fit_ref 1.024
_refine_ls_hydrogen_treatment constr
_refine_ls_matrix_type full
_refine_ls_number_parameters 640
_refine_ls_number_reflns 11390
_refine_ls_number_restraints 0
_refine_ls_restrained_S_all 1.024
_refine_ls_R_factor_all 0.0666
_refine_ls_R_factor_gt 0.0615
_refine_ls_shift/su_max 0.001
_refine_ls_shift/su_mean 0.000
_refine_ls_structure_factor_coef Fsqd
_refine_ls_weighting_details 'w=1/[\s^2^(Fo^2^)+(0.1298P)^2^] where P=(Fo^2^+2Fc^2^)/3'
_refine_ls_weighting_scheme calc
_refine_ls_wR_factor_gt 0.1650
_refine_ls_wR_factor_ref 0.1724
_reflns_Friedel_coverage 0.000
_reflns_number_gt 10164
_reflns_number_total 11390
_reflns_threshold_expression 'I > 2\s(I)'
_cod_data_source_file d4ce00886c2.cif
_cod_data_source_block 1_CCDC2
_cod_depositor_comments 'Adding full bibliography for 7249611--7249621.cif.'
_cod_original_cell_volume 2531.17(17)
_cod_database_code 7249613
_shelx_shelxl_version_number 2018/3
_shelx_space_group_comment
;
The symmetry employed for this shelxl refinement is uniquely defined
by the following loop, which should always be used as a source of
symmetry information in preference to the above space-group names.
They are only intended as comments.
;
_olex2_refinement_description
;
1. Fixed Uiso
 At 1.2 times of:
  All C(H) groups
2.a Aromatic/amide H refined with riding coordinates:
 C4(H4), C18(H18), C22(H22), C28(H28), C34(H34), C40(H40), C42(H42), C47(H47),
 C3(H3), C13(H13), C7(H7), C29(H29), C15(H15), C17(H17), C9(H9), C19(H19),
 C5(H5), C41(H41), C21(H21), C43(H43), C11(H11), C45(H45), C23(H23)
;
_olex2_submission_special_instructions 'No special instructions were received'

loop_
_space_group_symop_operation_xyz
'x, y, z'
'-x, -y, -z'

loop_
_atom_site_label
_atom_site_type_symbol
_atom_site_fract_x
_atom_site_fract_y
_atom_site_fract_z
_atom_site_U_iso_or_equiv
_atom_site_adp_type
_atom_site_occupancy
_atom_site_site_symmetry_order
_atom_site_calc_flag
_atom_site_refinement_flags_posn
_atom_site_refinement_flags_adp
_atom_site_refinement_flags_occupancy
_atom_site_disorder_assembly
_atom_site_disorder_group
Nd1 Nd 0.39495(2) 0.58016(2) 0.48097(2) 0.02611(10) Uani 1 1 d . . . . .
Co1 Co 0.44719(4) 0.79156(4) 0.76816(4) 0.03754(15) Uani 1 1 d . . . . .
Cl03 Cl 0.07941(10) 0.65538(11) 0.72855(10) 0.0611(3) Uani 1 1 d . . . . .
Cl04 Cl 0.74812(13) 0.86932(12) 0.79193(12) 0.0705(4) Uani 1 1 d . . . . .
Cl05 Cl 0.61245(14) 1.09749(12) 0.73510(12) 0.0755(4) Uani 1 1 d . . . . .
Cl06 Cl 0.59683(15) 0.63724(15) 0.26769(12) 0.0835(5) Uani 1 1 d . . . . .
Cl07 Cl 0.24102(14) 0.62600(15) 0.14537(14) 0.0857(5) Uani 1 1 d . . . . .
Cl08 Cl -0.05593(17) 0.6031(2) 0.27466(14) 0.0997(6) Uani 1 1 d . . . . .
Cl09 Cl 0.7006(2) 0.6412(2) 1.05643(14) 0.0996(7) Uani 1 1 d . . . . .
Cl0A Cl 1.03536(14) 0.94259(19) 0.6623(2) 0.1182(9) Uani 1 1 d . . . . .
Cl0B Cl -0.08403(16) 0.15143(17) -0.05036(16) 0.1092(7) Uani 1 1 d . . . . .
Cl0C Cl 0.1743(2) 0.9250(2) 0.3579(2) 0.1262(10) Uani 1 1 d . . . . .
O1 O 0.5020(2) 0.6878(2) 0.6862(2) 0.0409(6) Uani 1 1 d . . . . .
O4 O 0.5687(2) 0.6635(2) 0.4872(2) 0.0414(6) Uani 1 1 d . . . . .
O6 O 0.6652(2) 0.5657(2) 0.4828(3) 0.0425(6) Uani 1 1 d . . . . .
O8 O 0.4170(3) 0.7664(3) 0.5343(3) 0.0553(8) Uani 1 1 d . . . . .
O10 O 0.5676(2) 0.5698(2) 0.6305(2) 0.0415(6) Uani 1 1 d . . . . .
O5 O 0.2871(3) 0.7439(4) 0.7098(3) 0.0651(11) Uani 1 1 d . . . . .
N1 N 0.5610(3) 0.9156(3) 0.9196(3) 0.0409(8) Uani 1 1 d . . . . .
O3 O 0.3278(3) 0.5710(3) 0.3065(3) 0.0614(10) Uani 1 1 d . . . . .
C1 C 0.6471(3) 0.6429(3) 0.4816(3) 0.0339(7) Uani 1 1 d . . . . .
O7 O 0.4677(3) 0.8858(3) 0.7046(3) 0.0592(9) Uani 1 1 d . . . . .
N2 N 0.4289(3) 0.7208(3) 0.8655(3) 0.0489(9) Uani 1 1 d . . . . .
O2 O 0.2170(3) 0.4570(4) 0.3277(3) 0.0660(11) Uani 1 1 d . . . . .
O9 O 0.2735(2) 0.6174(3) 0.5607(3) 0.0633(10) Uani 1 1 d . . . . .
C4 C -0.0601(3) 0.6161(4) 0.5436(4) 0.0517(12) Uani 1 1 d . . . . .
H4 H -0.110092 0.607292 0.572381 0.062 Uiso 1 1 calc R U . . .
C6 C 0.7335(3) 0.7219(3) 0.4740(4) 0.0385(8) Uani 1 1 d . . . . .
C8 C 0.2388(3) 0.4964(4) 0.2722(3) 0.0410(9) Uani 1 1 d . . . . .
C10 C 0.6522(3) 0.7031(3) 0.8170(3) 0.0331(7) Uani 1 1 d . . . . .
C12 C 0.0458(3) 0.6417(3) 0.6021(3) 0.0398(9) Uani 1 1 d . . . . .
C14 C 0.2350(3) 0.6713(3) 0.6131(3) 0.0388(8) Uani 1 1 d . . . . .
C16 C 0.1203(3) 0.6493(3) 0.5579(3) 0.0361(8) Uani 1 1 d . . . . .
C18 C 0.8318(4) 0.7919(4) 0.5616(4) 0.0489(10) Uani 1 1 d . . . . .
H18 H 0.843180 0.794127 0.626758 0.059 Uiso 1 1 calc R U . . .
C20 C 0.5698(3) 0.6489(3) 0.7034(3) 0.0309(7) Uani 1 1 d . . . . .
C22 C -0.0910(4) 0.6038(4) 0.4428(4) 0.0574(13) Uani 1 1 d . . . . .
H22 H -0.161899 0.587206 0.403277 0.069 Uiso 1 1 calc R U . . .
C24 C 0.5708(3) 0.8912(4) 0.9991(3) 0.0420(9) Uani 1 1 d . . . . .
C26 C 0.7340(3) 0.8045(4) 0.8647(3) 0.0460(10) Uani 1 1 d . . . . .
C28 C 0.6429(4) 0.6502(4) 0.8755(3) 0.0453(10) Uani 1 1 d . . . . .
H28 H 0.589678 0.580799 0.843785 0.054 Uiso 1 1 calc R U . . .
C30 C 0.4374(3) 0.8565(3) 0.6076(3) 0.0405(8) Uani 1 1 d . . . . .
C32 C 0.1552(4) 0.4930(5) 0.0954(4) 0.0548(12) Uani 1 1 d . . . . .
C34 C 0.3701(7) 1.0780(6) 0.5123(6) 0.082(2) Uani 1 1 d . . . . .
H34 H 0.353586 1.124209 0.490102 0.098 Uiso 1 1 calc R U . . .
C36 C 0.4177(4) 0.9376(4) 0.5765(4) 0.0464(10) Uani 1 1 d . . . . .
C38 C 0.1576(3) 0.4435(4) 0.1579(3) 0.0442(10) Uani 1 1 d . . . . .
C40 C 0.6269(4) 1.0118(4) 0.9441(4) 0.0562(12) Uani 1 1 d . . . . .
H40 H 0.620986 1.029086 0.890249 0.067 Uiso 1 1 calc R U . . .
C42 C 0.0074(5) 0.3337(6) -0.0558(4) 0.0733(19) Uani 1 1 d . . . . .
H42 H -0.042331 0.296365 -0.127109 0.088 Uiso 1 1 calc R U . . .
C44 C 0.4894(5) 1.0457(4) 0.6296(4) 0.0556(12) Uani 1 1 d . . . . .
C46 C 0.7155(5) 0.7045(5) 0.9823(4) 0.0566(13) Uani 1 1 d . . . . .
C47 C 0.0810(4) 0.3389(4) 0.1125(4) 0.0527(11) Uani 1 1 d . . . . .
H47 H 0.079015 0.305465 0.153314 0.063 Uiso 1 1 calc R U . . .
C3 C 0.0878(4) 0.6355(4) 0.4557(4) 0.0472(10) Uani 1 1 d . . . . .
H3 H 0.136035 0.639334 0.424261 0.057 Uiso 1 1 calc R U . . .
C25 C 0.4982(4) 0.7870(4) 0.9704(4) 0.0491(11) Uani 1 1 d . . . . .
C13 C 0.4663(7) 1.1159(5) 0.5953(5) 0.075(2) Uani 1 1 d . . . . .
H13 H 0.515989 1.187310 0.628837 0.090 Uiso 1 1 calc R U . . .
C27 C 0.9136(4) 0.8588(5) 0.5523(6) 0.0677(16) Uani 1 1 d . . . . .
C7 C 0.8070(4) 0.8558(5) 0.9723(4) 0.0637(16) Uani 1 1 d . . . . .
H7 H 0.862860 0.923734 1.004011 0.076 Uiso 1 1 calc R U . . .
C29 C 0.7957(5) 0.8055(5) 1.0308(4) 0.0657(17) Uani 1 1 d . . . . .
H29 H 0.842396 0.840012 1.102937 0.079 Uiso 1 1 calc R U . . .
C15 C 0.0801(5) 0.4358(6) -0.0114(4) 0.0721(17) Uani 1 1 d . . . . .
H15 H 0.080210 0.468879 -0.052609 0.087 Uiso 1 1 calc R U . . .
C31 C 0.7188(4) 0.7227(4) 0.3781(4) 0.0529(11) Uani 1 1 d . . . . .
C2 C -0.0171(4) 0.6160(4) 0.4009(4) 0.0571(13) Uani 1 1 d . . . . .
C33 C 0.0075(4) 0.2842(5) 0.0060(4) 0.0670(17) Uani 1 1 d . . . . .
C17 C 0.3209(5) 0.9003(4) 0.4911(4) 0.0584(12) Uani 1 1 d . . . . .
H17 H 0.272031 0.828017 0.453958 0.070 Uiso 1 1 calc R U . . .
C35 C 0.6486(4) 0.9645(5) 1.1056(4) 0.0578(14) Uani 1 1 d . . . . .
C9 C 0.5820(6) 0.8366(7) 1.1578(5) 0.083(2) Uani 1 1 d . . . . .
H9 H 0.586583 0.818883 1.211305 0.100 Uiso 1 1 calc R U . . .
C37 C 0.2983(6) 0.9728(6) 0.4620(5) 0.0734(18) Uani 1 1 d . . . . .
C19 C 0.3596(5) 0.6261(6) 0.8384(6) 0.0793(18) Uani 1 1 d . . . . .
H19 H 0.311052 0.579995 0.766698 0.095 Uiso 1 1 calc R U . . .
C39 C 0.5002(5) 0.7576(6) 1.0489(5) 0.0648(14) Uani 1 1 d . . . . .
C5 C 0.6500(6) 0.9323(6) 1.1832(4) 0.0724(18) Uani 1 1 d . . . . .
H5 H 0.700300 0.980099 1.253985 0.087 Uiso 1 1 calc R U . . .
C41 C 0.7161(5) 1.0641(5) 1.1269(5) 0.0734(19) Uani 1 1 d . . . . .
H41 H 0.769206 1.114464 1.195912 0.088 Uiso 1 1 calc R U . . .
C21 C 0.8011(6) 0.7892(5) 0.3704(6) 0.0738(17) Uani 1 1 d . . . . .
H21 H 0.790224 0.788269 0.305910 0.089 Uiso 1 1 calc R U . . .
C43 C 0.8985(5) 0.8566(5) 0.4570(6) 0.0780(18) Uani 1 1 d . . . . .
H43 H 0.953965 0.900538 0.451084 0.094 Uiso 1 1 calc R U . . .
C11 C 0.7054(5) 1.0886(5) 1.0482(5) 0.0744(18) Uani 1 1 d . . . . .
H11 H 0.749827 1.156158 1.063126 0.089 Uiso 1 1 calc R U . . .
C45 C 0.4251(6) 0.6558(7) 1.0146(7) 0.090(2) Uani 1 1 d . . . . .
H45 H 0.423299 0.632235 1.063309 0.108 Uiso 1 1 calc R U . . .
C23 C 0.3541(6) 0.5906(8) 0.9098(8) 0.109(3) Uani 1 1 d . . . . .
H23 H 0.302379 0.522901 0.886514 0.131 Uiso 1 1 calc R U . . .

loop_
_atom_site_aniso_label
_atom_site_aniso_U_11
_atom_site_aniso_U_22
_atom_site_aniso_U_33
_atom_site_aniso_U_23
_atom_site_aniso_U_13
_atom_site_aniso_U_12
Nd1 0.02508(13) 0.01963(14) 0.02443(14) 0.00702(9) 0.00573(9) 0.00796(9)
Co1 0.0365(3) 0.0284(3) 0.0303(3) 0.0067(2) 0.0039(2) 0.0128(2)
Cl03 0.0582(6) 0.0543(7) 0.0446(6) 0.0134(5) 0.0222(5) 0.0054(6)
Cl04 0.0731(8) 0.0437(7) 0.0689(8) 0.0221(6) 0.0272(7) 0.0019(6)
Cl05 0.0875(10) 0.0395(7) 0.0611(8) 0.0166(6) 0.0207(7) -0.0015(7)
Cl06 0.0964(11) 0.0729(10) 0.0508(7) 0.0326(7) 0.0109(7) 0.0116(9)
Cl07 0.0848(10) 0.0698(10) 0.0745(10) 0.0464(8) 0.0023(8) 0.0091(8)
Cl08 0.1028(13) 0.1211(17) 0.0586(9) 0.0469(10) 0.0077(9) 0.0478(13)
Cl09 0.1479(18) 0.1369(18) 0.0663(9) 0.0732(11) 0.0507(11) 0.0910(16)
Cl0A 0.0508(8) 0.0772(13) 0.147(2) 0.0350(13) 0.0076(10) -0.0133(8)
Cl0B 0.0753(10) 0.0740(12) 0.0754(11) 0.0042(9) -0.0047(8) -0.0202(9)
Cl0C 0.146(2) 0.146(2) 0.1011(15) 0.0643(15) 0.0239(14) 0.107(2)
O1 0.0433(14) 0.0361(15) 0.0297(13) 0.0088(11) 0.0052(11) 0.0208(13)
O4 0.0332(12) 0.0362(15) 0.0551(17) 0.0234(13) 0.0182(12) 0.0147(12)
O6 0.0401(14) 0.0372(16) 0.0610(18) 0.0309(14) 0.0245(13) 0.0179(13)
O8 0.084(2) 0.0290(16) 0.0521(18) 0.0184(13) 0.0276(17) 0.0267(17)
O10 0.0459(14) 0.0292(14) 0.0346(13) 0.0054(11) 0.0151(11) 0.0143(12)
O5 0.0379(15) 0.075(3) 0.0449(18) 0.0062(17) 0.0017(13) 0.0267(17)
N1 0.0391(16) 0.0308(17) 0.0320(16) 0.0040(13) 0.0071(13) 0.0126(14)
O3 0.0537(18) 0.045(2) 0.0421(17) 0.0212(15) -0.0098(14) -0.0075(16)
C1 0.0343(16) 0.0303(18) 0.0369(18) 0.0182(15) 0.0142(14) 0.0119(15)
O7 0.088(3) 0.0333(17) 0.0431(17) 0.0158(13) 0.0151(17) 0.0258(18)
N2 0.0390(17) 0.045(2) 0.0457(19) 0.0200(17) 0.0066(15) 0.0112(16)
O2 0.0417(16) 0.086(3) 0.0364(16) 0.0265(18) 0.0036(13) -0.0009(18)
O9 0.0392(15) 0.055(2) 0.077(2) 0.0123(18) 0.0306(16) 0.0225(16)
C4 0.0348(19) 0.034(2) 0.062(3) 0.006(2) 0.0182(19) 0.0113(18)
C6 0.0406(19) 0.0287(19) 0.049(2) 0.0196(16) 0.0219(17) 0.0158(16)
C8 0.0352(18) 0.043(2) 0.0328(19) 0.0139(17) 0.0059(15) 0.0165(18)
C10 0.0335(16) 0.0307(18) 0.0245(15) 0.0068(13) 0.0071(13) 0.0157(15)
C12 0.0341(18) 0.0258(19) 0.042(2) 0.0060(15) 0.0138(16) 0.0085(15)
C14 0.0293(16) 0.033(2) 0.044(2) 0.0150(16) 0.0098(15) 0.0119(16)
C16 0.0291(15) 0.0289(18) 0.0379(18) 0.0084(15) 0.0104(14) 0.0125(15)
C18 0.040(2) 0.035(2) 0.058(3) 0.018(2) 0.016(2) 0.0104(19)
C20 0.0305(15) 0.0209(16) 0.0269(15) 0.0054(12) 0.0069(13) 0.0069(13)
C22 0.038(2) 0.044(3) 0.061(3) 0.011(2) 0.006(2) 0.018(2)
C24 0.0401(19) 0.045(2) 0.0274(17) 0.0064(16) 0.0114(15) 0.0212(19)
C26 0.0377(19) 0.039(2) 0.035(2) 0.0054(17) 0.0067(16) 0.0104(18)
C28 0.052(2) 0.047(3) 0.036(2) 0.0193(18) 0.0133(18) 0.025(2)
C30 0.046(2) 0.0244(18) 0.049(2) 0.0177(16) 0.0180(17) 0.0140(16)
C32 0.050(2) 0.055(3) 0.038(2) 0.018(2) 0.0054(19) 0.016(2)
C34 0.145(7) 0.066(4) 0.083(4) 0.051(3) 0.064(5) 0.076(5)
C36 0.068(3) 0.035(2) 0.046(2) 0.0211(18) 0.030(2) 0.029(2)
C38 0.0344(18) 0.047(2) 0.0278(17) 0.0068(16) 0.0028(14) 0.0137(18)
C40 0.056(3) 0.037(3) 0.052(3) 0.011(2) 0.013(2) 0.015(2)
C42 0.060(3) 0.082(5) 0.035(2) 0.013(3) -0.004(2) 0.021(3)
C44 0.090(4) 0.034(2) 0.052(3) 0.0196(19) 0.041(3) 0.031(3)
C46 0.068(3) 0.078(4) 0.035(2) 0.028(2) 0.021(2) 0.048(3)
C47 0.040(2) 0.055(3) 0.039(2) 0.013(2) 0.0063(17) 0.015(2)
C3 0.046(2) 0.045(3) 0.044(2) 0.0178(19) 0.0157(18) 0.020(2)
C25 0.049(2) 0.059(3) 0.044(2) 0.024(2) 0.0225(19) 0.030(2)
C13 0.141(6) 0.037(3) 0.072(4) 0.031(3) 0.065(4) 0.046(4)
C27 0.049(3) 0.035(3) 0.095(4) 0.021(3) 0.027(3) 0.007(2)
C7 0.043(2) 0.055(3) 0.040(2) -0.003(2) -0.001(2) 0.010(2)
C29 0.065(3) 0.074(4) 0.027(2) 0.005(2) 0.002(2) 0.036(3)
C15 0.074(4) 0.083(5) 0.038(2) 0.027(3) 0.003(2) 0.028(3)
C31 0.065(3) 0.040(3) 0.060(3) 0.028(2) 0.032(2) 0.018(2)
C2 0.058(3) 0.047(3) 0.045(2) 0.014(2) 0.005(2) 0.022(2)
C33 0.043(2) 0.058(3) 0.044(3) -0.002(2) 0.000(2) 0.006(2)
C17 0.074(3) 0.047(3) 0.061(3) 0.029(2) 0.026(3) 0.036(3)
C35 0.056(3) 0.061(3) 0.031(2) 0.002(2) 0.0078(18) 0.032(3)
C9 0.096(5) 0.140(7) 0.044(3) 0.050(4) 0.038(3) 0.078(5)
C37 0.106(5) 0.084(5) 0.067(3) 0.047(3) 0.041(3) 0.070(4)
C19 0.060(3) 0.065(4) 0.085(4) 0.044(3) 0.006(3) 0.004(3)
C39 0.072(3) 0.089(4) 0.056(3) 0.045(3) 0.032(3) 0.046(3)
C5 0.081(4) 0.089(5) 0.032(2) 0.015(3) 0.017(2) 0.046(4)
C41 0.066(3) 0.048(3) 0.047(3) -0.009(2) -0.002(2) 0.021(3)
C21 0.102(5) 0.056(4) 0.087(4) 0.047(3) 0.061(4) 0.028(4)
C43 0.074(4) 0.047(3) 0.112(5) 0.042(3) 0.054(4) 0.008(3)
C11 0.065(3) 0.032(3) 0.069(4) -0.001(2) 0.007(3) 0.005(2)
C45 0.079(4) 0.116(7) 0.106(6) 0.085(5) 0.040(4) 0.035(4)
C23 0.074(4) 0.098(6) 0.152(8) 0.094(6) 0.026(5) 0.004(4)

loop_
_atom_type_symbol
_atom_type_description
_atom_type_scat_dispersion_real
_atom_type_scat_dispersion_imag
_atom_type_scat_source
C C 0.0033 0.0016 'International Tables Vol C Tables 4.2.6.8 and 6.1.1.4'
H H 0.0000 0.0000 'International Tables Vol C Tables 4.2.6.8 and 6.1.1.4'
Cl Cl 0.1484 0.1585 'International Tables Vol C Tables 4.2.6.8 and 6.1.1.4'
Co Co 0.3494 0.9721 'International Tables Vol C Tables 4.2.6.8 and 6.1.1.4'
N N 0.0061 0.0033 'International Tables Vol C Tables 4.2.6.8 and 6.1.1.4'
Nd Nd -0.1943 3.0179 'International Tables Vol C Tables 4.2.6.8 and 6.1.1.4'
O O 0.0106 0.0060 'International Tables Vol C Tables 4.2.6.8 and 6.1.1.4'

loop_
_geom_angle_atom_site_label_1
_geom_angle_atom_site_label_2
_geom_angle_atom_site_label_3
_geom_angle
_geom_angle_site_symmetry_1
_geom_angle_site_symmetry_3
_geom_angle_publ_flag
O1 Nd1 O10 45.92(7) . . ?
O1 Nd1 C8 162.45(11) . . ?
O4 Nd1 O1 82.03(10) . . ?
O4 Nd1 O6 127.44(9) . 2_666 ?
O4 Nd1 O8 76.98(11) . . ?
O4 Nd1 O10 67.11(9) . . ?
O4 Nd1 O10 73.76(10) . 2_666 ?
O4 Nd1 O3 83.67(12) . . ?
O4 Nd1 O2 131.31(11) . . ?
O4 Nd1 C8 107.85(12) . . ?
O6 Nd1 O1 81.40(11) 2_666 . ?
O6 Nd1 O8 143.39(11) 2_666 . ?
O6 Nd1 O10 65.62(9) 2_666 . ?
O6 Nd1 O10 72.16(10) 2_666 2_666 ?
O6 Nd1 O3 126.60(11) 2_666 . ?
O6 Nd1 O2 77.91(13) 2_666 . ?
O6 Nd1 C8 102.49(13) 2_666 . ?
O8 Nd1 O1 75.32(10) . . ?
O8 Nd1 O10 144.29(12) . 2_666 ?
O8 Nd1 O10 112.82(10) . . ?
O8 Nd1 O3 77.41(12) . . ?
O8 Nd1 O2 107.40(15) . . ?
O8 Nd1 C8 92.49(12) . . ?
O10 Nd1 O1 119.55(9) 2_666 . ?
O10 Nd1 O10 73.62(9) 2_666 . ?
O10 Nd1 C8 77.67(11) 2_666 . ?
O3 Nd1 O1 151.42(11) . . ?
O3 Nd1 O10 144.56(12) . . ?
O3 Nd1 O10 79.43(12) . 2_666 ?
O3 Nd1 O2 52.22(12) . . ?
O3 Nd1 C8 26.09(13) . . ?
O2 Nd1 O1 146.64(11) . . ?
O2 Nd1 O10 139.11(13) . . ?
O2 Nd1 O10 78.27(13) . 2_666 ?
O2 Nd1 C8 26.13(13) . . ?
O9 Nd1 O1 72.14(11) . . ?
O9 Nd1 O4 142.82(11) . . ?
O9 Nd1 O6 75.20(13) . 2_666 ?
O9 Nd1 O8 70.98(14) . . ?
O9 Nd1 O10 142.56(12) . 2_666 ?
O9 Nd1 O10 108.71(12) . . ?
O9 Nd1 O3 106.69(14) . . ?
O9 Nd1 O2 77.41(13) . . ?
O9 Nd1 C8 92.13(13) . . ?
C8 Nd1 O10 151.11(10) . . ?
O1 Co1 N1 114.01(12) . . ?
O1 Co1 N2 93.39(15) . . ?
O5 Co1 O1 116.84(13) . . ?
O5 Co1 N1 127.46(14) . . ?
O5 Co1 N2 86.78(17) . . ?
N1 Co1 N2 77.86(16) . . ?
O7 Co1 O1 97.75(14) . . ?
O7 Co1 O5 93.00(19) . . ?
O7 Co1 N1 92.56(16) . . ?
O7 Co1 N2 167.60(15) . . ?
Co1 O1 Nd1 114.97(11) . . ?
C20 O1 Nd1 104.6(2) . . ?
C20 O1 Co1 140.0(2) . . ?
C1 O4 Nd1 139.4(3) . . ?
C1 O6 Nd1 142.1(3) . 2_666 ?
C30 O8 Nd1 147.1(3) . . ?
Nd1 O10 Nd1 106.38(9) 2_666 . ?
C20 O10 Nd1 165.6(3) . 2_666 ?
C20 O10 Nd1 87.8(2) . . ?
C14 O5 Co1 115.8(3) . . ?
C24 N1 Co1 115.2(3) . . ?
C40 N1 Co1 126.5(4) . . ?
C40 N1 C24 118.2(4) . . ?
C8 O3 Nd1 93.4(3) . . ?
O4 C1 C6 116.9(3) . . ?
O6 C1 O4 128.2(4) . . ?
O6 C1 C6 114.9(3) . . ?
C30 O7 Co1 127.2(3) . . ?
C25 N2 Co1 113.5(3) . . ?
C19 N2 Co1 129.4(4) . . ?
C19 N2 C25 117.1(5) . . ?
C8 O2 Nd1 92.9(3) . . ?
C14 O9 Nd1 158.3(3) . . ?
C12 C4 H4 120.2 . . ?
C22 C4 H4 120.2 . . ?
C22 C4 C12 119.6(5) . . ?
C18 C6 C1 120.2(4) . . ?
C18 C6 C31 118.1(4) . . ?
C31 C6 C1 121.6(4) . . ?
O3 C8 Nd1 60.5(2) . . ?
O3 C8 O2 121.5(4) . . ?
O3 C8 C38 120.6(4) . . ?
O2 C8 Nd1 61.0(2) . . ?
O2 C8 C38 117.6(4) . . ?
C38 C8 Nd1 175.2(3) . . ?
C26 C10 C20 121.1(4) . . ?
C26 C10 C28 119.9(4) . . ?
C28 C10 C20 118.9(4) . . ?
C4 C12 Cl03 117.3(4) . . ?
C4 C12 C16 120.8(4) . . ?
C16 C12 Cl03 121.7(3) . . ?
O5 C14 C16 118.6(3) . . ?
O9 C14 O5 123.2(4) . . ?
O9 C14 C16 118.2(4) . . ?
C12 C16 C14 124.5(4) . . ?
C3 C16 C12 118.9(4) . . ?
C3 C16 C14 116.6(4) . . ?
C6 C18 H18 119.9 . . ?
C6 C18 C27 120.2(5) . . ?
C27 C18 H18 119.9 . . ?
O1 C20 C10 117.3(3) . . ?
O10 C20 O1 121.4(3) . . ?
O10 C20 C10 121.3(3) . . ?
C4 C22 H22 120.1 . . ?
C2 C22 C4 119.7(4) . . ?
C2 C22 H22 120.1 . . ?
N1 C24 C25 117.0(4) . . ?
N1 C24 C35 122.4(5) . . ?
C35 C24 C25 120.6(5) . . ?
C10 C26 Cl04 120.3(3) . . ?
C10 C26 C7 120.3(5) . . ?
C7 C26 Cl04 119.4(4) . . ?
C10 C28 H28 121.0 . . ?
C46 C28 C10 118.0(5) . . ?
C46 C28 H28 121.0 . . ?
O8 C30 O7 126.1(4) . . ?
O8 C30 C36 117.4(4) . . ?
O7 C30 C36 116.4(3) . . ?
C38 C32 Cl07 122.9(4) . . ?
C15 C32 Cl07 116.9(5) . . ?
C15 C32 C38 120.2(5) . . ?
C13 C34 H34 119.9 . . ?
C37 C34 H34 119.9 . . ?
C37 C34 C13 120.2(5) . . ?
C44 C36 C30 123.7(4) . . ?
C44 C36 C17 119.2(4) . . ?
C17 C36 C30 117.1(4) . . ?
C32 C38 C8 124.2(4) . . ?
C47 C38 C8 117.3(4) . . ?
C47 C38 C32 118.5(4) . . ?
N1 C40 H40 118.8 . . ?
N1 C40 C11 122.4(6) . . ?
C11 C40 H40 118.8 . . ?
C15 C42 H42 120.3 . . ?
C15 C42 C33 119.3(5) . . ?
C33 C42 H42 120.3 . . ?
C36 C44 Cl05 121.8(4) . . ?
C36 C44 C13 120.5(6) . . ?
C13 C44 Cl05 117.6(5) . . ?
C28 C46 Cl09 118.0(5) . . ?
C29 C46 Cl09 119.4(4) . . ?
C29 C46 C28 122.6(5) . . ?
C38 C47 H47 120.1 . . ?
C33 C47 C38 119.8(6) . . ?
C33 C47 H47 120.1 . . ?
C16 C3 H3 120.3 . . ?
C16 C3 C2 119.4(5) . . ?
C2 C3 H3 120.3 . . ?
N2 C25 C24 116.3(4) . . ?
N2 C25 C39 123.3(5) . . ?
C39 C25 C24 120.4(5) . . ?
C34 C13 C44 119.3(6) . . ?
C34 C13 H13 120.3 . . ?
C44 C13 H13 120.3 . . ?
C18 C27 Cl0A 118.7(6) . . ?
C43 C27 Cl0A 120.4(5) . . ?
C43 C27 C18 120.8(6) . . ?
C26 C7 H7 120.1 . . ?
C29 C7 C26 119.7(6) . . ?
C29 C7 H7 120.1 . . ?
C46 C29 C7 119.4(4) . . ?
C46 C29 H29 120.3 . . ?
C7 C29 H29 120.3 . . ?
C32 C15 H15 119.4 . . ?
C42 C15 C32 121.1(6) . . ?
C42 C15 H15 119.4 . . ?
C6 C31 Cl06 119.3(4) . . ?
C21 C31 Cl06 119.9(5) . . ?
C21 C31 C6 120.8(5) . . ?
C22 C2 Cl08 119.6(4) . . ?
C22 C2 C3 121.4(5) . . ?
C3 C2 Cl08 119.1(5) . . ?
C42 C33 Cl0B 120.2(4) . . ?
C47 C33 Cl0B 118.8(6) . . ?
C47 C33 C42 121.0(6) . . ?
C36 C17 H17 120.5 . . ?
C36 C17 C37 118.9(6) . . ?
C37 C17 H17 120.5 . . ?
C24 C35 C5 117.9(6) . . ?
C41 C35 C24 117.1(5) . . ?
C41 C35 C5 125.0(5) . . ?
C39 C9 H9 118.8 . . ?
C5 C9 H9 118.8 . . ?
C5 C9 C39 122.4(6) . . ?
C34 C37 Cl0C 120.3(5) . . ?
C34 C37 C17 121.7(6) . . ?
C17 C37 Cl0C 118.0(6) . . ?
N2 C19 H19 118.0 . . ?
N2 C19 C23 123.9(7) . . ?
C23 C19 H19 118.0 . . ?
C25 C39 C9 116.7(6) . . ?
C45 C39 C25 116.6(6) . . ?
C45 C39 C9 126.7(6) . . ?
C35 C5 H5 119.0 . . ?
C9 C5 C35 122.0(5) . . ?
C9 C5 H5 119.0 . . ?
C35 C41 H41 119.8 . . ?
C11 C41 C35 120.5(5) . . ?
C11 C41 H41 119.8 . . ?
C31 C21 H21 119.7 . . ?
C43 C21 C31 120.6(6) . . ?
C43 C21 H21 119.7 . . ?
C27 C43 H43 120.3 . . ?
C21 C43 C27 119.5(5) . . ?
C21 C43 H43 120.3 . . ?
C40 C11 H11 120.2 . . ?
C41 C11 C40 119.5(6) . . ?
C41 C11 H11 120.2 . . ?
C39 C45 H45 120.0 . . ?
C23 C45 C39 119.9(6) . . ?
C23 C45 H45 120.0 . . ?
C19 C23 H23 120.4 . . ?
C45 C23 C19 119.1(7) . . ?
C45 C23 H23 120.4 . . ?

loop_
_geom_bond_atom_site_label_1
_geom_bond_atom_site_label_2
_geom_bond_distance
_geom_bond_site_symmetry_2
_geom_bond_publ_flag
Nd1 O1 2.569(3) . ?
Nd1 O4 2.410(3) . ?
Nd1 O6 2.433(3) 2_666 ?
Nd1 O8 2.453(3) . ?
Nd1 O10 2.476(3) 2_666 ?
Nd1 O10 2.940(3) . ?
Nd1 O3 2.465(3) . ?
Nd1 O2 2.475(3) . ?
Nd1 O9 2.402(3) . ?
Nd1 C8 2.827(4) . ?
Co1 O1 2.025(3) . ?
Co1 O5 2.012(3) . ?
Co1 N1 2.068(3) . ?
Co1 O7 1.986(4) . ?
Co1 N2 2.138(4) . ?
Cl03 C12 1.735(5) . ?
Cl04 C26 1.734(6) . ?
Cl05 C44 1.732(6) . ?
Cl06 C31 1.729(6) . ?
Cl07 C32 1.733(6) . ?
Cl08 C2 1.735(6) . ?
Cl09 C46 1.736(6) . ?
Cl0A C27 1.722(6) . ?
Cl0B C33 1.737(7) . ?
Cl0C C37 1.744(7) . ?
O1 C20 1.270(4) . ?
O4 C1 1.246(4) . ?
O6 C1 1.246(5) . ?
O8 C30 1.234(5) . ?
O10 C20 1.225(4) . ?
O5 C14 1.250(5) . ?
N1 C24 1.361(6) . ?
N1 C40 1.319(7) . ?
O3 C8 1.245(6) . ?
C1 C6 1.521(6) . ?
O7 C30 1.243(5) . ?
N2 C25 1.354(6) . ?
N2 C19 1.308(8) . ?
O2 C8 1.247(6) . ?
O9 C14 1.227(5) . ?
C4 H4 0.9300 . ?
C4 C12 1.383(6) . ?
C4 C22 1.373(8) . ?
C6 C18 1.386(6) . ?
C6 C31 1.399(7) . ?
C8 C38 1.508(5) . ?
C10 C20 1.503(5) . ?
C10 C26 1.380(6) . ?
C10 C28 1.399(6) . ?
C12 C16 1.390(6) . ?
C14 C16 1.497(5) . ?
C16 C3 1.385(6) . ?
C18 H18 0.9300 . ?
C18 C27 1.394(8) . ?
C22 H22 0.9300 . ?
C22 C2 1.366(9) . ?
C24 C25 1.425(8) . ?
C24 C35 1.409(6) . ?
C26 C7 1.401(6) . ?
C28 H28 0.9300 . ?
C28 C46 1.386(6) . ?
C30 C36 1.519(6) . ?
C32 C38 1.402(8) . ?
C32 C15 1.395(7) . ?
C34 H34 0.9300 . ?
C34 C13 1.366(10) . ?
C34 C37 1.362(11) . ?
C36 C44 1.389(7) . ?
C36 C17 1.391(7) . ?
C38 C47 1.388(7) . ?
C40 H40 0.9300 . ?
C40 C11 1.397(7) . ?
C42 H42 0.9300 . ?
C42 C15 1.344(10) . ?
C42 C33 1.392(10) . ?
C44 C13 1.406(7) . ?
C46 C29 1.364(9) . ?
C47 H47 0.9300 . ?
C47 C33 1.387(6) . ?
C3 H3 0.9300 . ?
C3 C2 1.385(6) . ?
C25 C39 1.404(8) . ?
C13 H13 0.9300 . ?
C27 C43 1.370(10) . ?
C7 H7 0.9300 . ?
C7 C29 1.373(10) . ?
C29 H29 0.9300 . ?
C15 H15 0.9300 . ?
C31 C21 1.381(8) . ?
C17 H17 0.9300 . ?
C17 C37 1.391(7) . ?
C35 C5 1.419(9) . ?
C35 C41 1.385(10) . ?
C9 H9 0.9300 . ?
C9 C39 1.458(9) . ?
C9 C5 1.321(11) . ?
C19 H19 0.9300 . ?
C19 C23 1.378(10) . ?
C39 C45 1.385(10) . ?
C5 H5 0.9300 . ?
C41 H41 0.9300 . ?
C41 C11 1.349(11) . ?
C21 H21 0.9300 . ?
C21 C43 1.370(10) . ?
C43 H43 0.9300 . ?
C11 H11 0.9300 . ?
C45 H45 0.9300 . ?
C45 C23 1.357(12) . ?
C23 H23 0.9300 . ?

loop_
_geom_torsion_atom_site_label_1
_geom_torsion_atom_site_label_2
_geom_torsion_atom_site_label_3
_geom_torsion_atom_site_label_4
_geom_torsion
_geom_torsion_site_symmetry_1
_geom_torsion_site_symmetry_2
_geom_torsion_site_symmetry_3
_geom_torsion_site_symmetry_4
_geom_torsion_publ_flag
Nd1 O1 C20 O10 -6.3(5) . . . . ?
Nd1 O1 C20 C10 174.5(3) . . . . ?
Nd1 O4 C1 O6 -9.9(7) . . . . ?
Nd1 O4 C1 C6 171.1(3) . . . . ?
Nd1 O6 C1 O4 -12.1(7) 2_666 . . . ?
Nd1 O6 C1 C6 167.0(3) 2_666 . . . ?
Nd1 O8 C30 O7 6.7(9) . . . . ?
Nd1 O8 C30 C36 -169.5(4) . . . . ?
Nd1 O10 C20 O1 174.8(9) 2_666 . . . ?
Nd1 O10 C20 O1 5.3(4) . . . . ?
Nd1 O10 C20 C10 -6.0(14) 2_666 . . . ?
Nd1 O10 C20 C10 -175.5(3) . . . . ?
Nd1 O3 C8 O2 -0.5(5) . . . . ?
Nd1 O3 C8 C38 -174.6(3) . . . . ?
Nd1 O2 C8 O3 0.5(5) . . . . ?
Nd1 O2 C8 C38 174.8(3) . . . . ?
Nd1 O9 C14 O5 -56.5(12) . . . . ?
Nd1 O9 C14 C16 123.0(8) . . . . ?
Co1 O1 C20 O10 165.8(3) . . . . ?
Co1 O1 C20 C10 -13.5(6) . . . . ?
Co1 O5 C14 O9 12.9(7) . . . . ?
Co1 O5 C14 C16 -166.5(3) . . . . ?
Co1 N1 C24 C25 -3.6(4) . . . . ?
Co1 N1 C24 C35 176.4(3) . . . . ?
Co1 N1 C40 C11 -176.5(4) . . . . ?
Co1 O7 C30 O8 -22.3(7) . . . . ?
Co1 O7 C30 C36 153.9(3) . . . . ?
Co1 N2 C25 C24 0.1(5) . . . . ?
Co1 N2 C25 C39 179.6(4) . . . . ?
Co1 N2 C19 C23 -178.2(6) . . . . ?
Cl03 C12 C16 C14 -1.0(6) . . . . ?
Cl03 C12 C16 C3 178.8(3) . . . . ?
Cl04 C26 C7 C29 179.3(4) . . . . ?
Cl05 C44 C13 C34 -180.0(5) . . . . ?
Cl06 C31 C21 C43 -179.4(5) . . . . ?
Cl07 C32 C38 C8 -4.3(7) . . . . ?
Cl07 C32 C38 C47 175.9(4) . . . . ?
Cl07 C32 C15 C42 -177.4(5) . . . . ?
Cl09 C46 C29 C7 -179.5(4) . . . . ?
Cl0A C27 C43 C21 179.8(5) . . . . ?
O4 C1 C6 C18 106.9(5) . . . . ?
O4 C1 C6 C31 -76.4(5) . . . . ?
O6 C1 C6 C18 -72.3(5) . . . . ?
O6 C1 C6 C31 104.4(5) . . . . ?
O8 C30 C36 C44 -135.4(5) . . . . ?
O8 C30 C36 C17 45.8(6) . . . . ?
O5 C14 C16 C12 -44.4(7) . . . . ?
O5 C14 C16 C3 135.8(5) . . . . ?
N1 C24 C25 N2 2.3(6) . . . . ?
N1 C24 C25 C39 -177.2(4) . . . . ?
N1 C24 C35 C5 178.2(4) . . . . ?
N1 C24 C35 C41 -0.1(6) . . . . ?
N1 C40 C11 C41 1.0(9) . . . . ?
O3 C8 C38 C32 -23.7(7) . . . . ?
O3 C8 C38 C47 156.1(5) . . . . ?
C1 C6 C18 C27 175.4(4) . . . . ?
C1 C6 C31 Cl06 3.8(6) . . . . ?
C1 C6 C31 C21 -175.0(5) . . . . ?
O7 C30 C36 C44 48.0(6) . . . . ?
O7 C30 C36 C17 -130.7(5) . . . . ?
N2 C25 C39 C9 178.0(5) . . . . ?
N2 C25 C39 C45 -1.1(8) . . . . ?
N2 C19 C23 C45 -1.0(14) . . . . ?
O2 C8 C38 C32 161.9(5) . . . . ?
O2 C8 C38 C47 -18.3(6) . . . . ?
O9 C14 C16 C12 136.2(5) . . . . ?
O9 C14 C16 C3 -43.6(6) . . . . ?
C4 C12 C16 C14 -176.9(4) . . . . ?
C4 C12 C16 C3 2.8(6) . . . . ?
C4 C22 C2 Cl08 -178.7(4) . . . . ?
C4 C22 C2 C3 3.1(8) . . . . ?
C6 C18 C27 Cl0A -178.7(4) . . . . ?
C6 C18 C27 C43 -0.1(8) . . . . ?
C6 C31 C21 C43 -0.6(9) . . . . ?
C8 C38 C47 C33 -177.0(4) . . . . ?
C10 C26 C7 C29 -1.1(7) . . . . ?
C10 C28 C46 Cl09 177.4(3) . . . . ?
C10 C28 C46 C29 -1.2(7) . . . . ?
C12 C4 C22 C2 0.6(7) . . . . ?
C12 C16 C3 C2 0.8(7) . . . . ?
C14 C16 C3 C2 -179.4(4) . . . . ?
C16 C3 C2 Cl08 178.0(4) . . . . ?
C16 C3 C2 C22 -3.8(8) . . . . ?
C18 C6 C31 Cl06 -179.5(4) . . . . ?
C18 C6 C31 C21 1.7(7) . . . . ?
C18 C27 C43 C21 1.3(10) . . . . ?
C20 C10 C26 Cl04 -3.5(5) . . . . ?
C20 C10 C26 C7 177.0(4) . . . . ?
C20 C10 C28 C46 -175.9(4) . . . . ?
C22 C4 C12 Cl03 -179.7(4) . . . . ?
C22 C4 C12 C16 -3.6(7) . . . . ?
C24 N1 C40 C11 -0.2(7) . . . . ?
C24 C25 C39 C9 -2.5(7) . . . . ?
C24 C25 C39 C45 178.4(5) . . . . ?
C24 C35 C5 C9 0.8(8) . . . . ?
C24 C35 C41 C11 0.9(8) . . . . ?
C26 C10 C20 O1 -70.9(5) . . . . ?
C26 C10 C20 O10 109.8(5) . . . . ?
C26 C10 C28 C46 2.2(6) . . . . ?
C26 C7 C29 C46 2.1(8) . . . . ?
C28 C10 C20 O1 107.2(4) . . . . ?
C28 C10 C20 O10 -72.1(5) . . . . ?
C28 C10 C26 Cl04 178.5(3) . . . . ?
C28 C10 C26 C7 -1.1(6) . . . . ?
C28 C46 C29 C7 -1.0(8) . . . . ?
C30 C36 C44 Cl05 2.4(6) . . . . ?
C30 C36 C44 C13 179.2(5) . . . . ?
C30 C36 C17 C37 178.1(5) . . . . ?
C32 C38 C47 C33 2.8(7) . . . . ?
C36 C44 C13 C34 3.1(8) . . . . ?
C36 C17 C37 Cl0C -177.7(4) . . . . ?
C36 C17 C37 C34 2.5(9) . . . . ?
C38 C32 C15 C42 1.5(10) . . . . ?
C38 C47 C33 Cl0B 177.4(4) . . . . ?
C38 C47 C33 C42 -1.5(8) . . . . ?
C40 N1 C24 C25 179.7(4) . . . . ?
C40 N1 C24 C35 -0.3(6) . . . . ?
C44 C36 C17 C37 -0.7(7) . . . . ?
C25 N2 C19 C23 -0.5(11) . . . . ?
C25 C24 C35 C5 -1.8(6) . . . . ?
C25 C24 C35 C41 180.0(4) . . . . ?
C25 C39 C45 C23 -0.4(11) . . . . ?
C13 C34 C37 Cl0C 178.7(5) . . . . ?
C13 C34 C37 C17 -1.6(10) . . . . ?
C15 C32 C38 C8 177.0(5) . . . . ?
C15 C32 C38 C47 -2.8(8) . . . . ?
C15 C42 C33 Cl0B -178.8(5) . . . . ?
C15 C42 C33 C47 0.1(10) . . . . ?
C31 C6 C18 C27 -1.3(7) . . . . ?
C31 C21 C43 C27 -0.9(10) . . . . ?
C33 C42 C15 C32 -0.1(10) . . . . ?
C17 C36 C44 Cl05 -178.9(4) . . . . ?
C17 C36 C44 C13 -2.1(7) . . . . ?
C35 C24 C25 N2 -177.7(4) . . . . ?
C35 C24 C25 C39 2.7(6) . . . . ?
C35 C41 C11 C40 -1.4(9) . . . . ?
C9 C39 C45 C23 -179.5(7) . . . . ?
C37 C34 C13 C44 -1.2(10) . . . . ?
C19 N2 C25 C24 -178.0(5) . . . . ?
C19 N2 C25 C39 1.6(8) . . . . ?
C39 C9 C5 C35 -0.6(9) . . . . ?
C39 C45 C23 C19 1.5(14) . . . . ?
C5 C35 C41 C11 -177.2(6) . . . . ?
C5 C9 C39 C25 1.5(9) . . . . ?
C5 C9 C39 C45 -179.5(7) . . . . ?
C41 C35 C5 C9 178.8(6) . . . . ?
